data_4300360
loop_
_publ_author_name
'Kjell Ove Kongshaug'
'Fjellvag, Helmer'

_publ_section_title
;
Design of novel bilayer compounds of CPO-8 type containing 1D channels
;
_journal_name_full 'Inorganic Chemistry'
_journal_paper_doi 10.1021/ic050662v
_journal_year 2006
_chemical_formula_sum 'C14 N2 O4 Zn'
_chemical_formula_weight 325.54
_space_group_crystal_system monoclinic
_space_group_IT_number 15
_space_group_name_Hall '-C 2yc'
_space_group_name_H-M_alt 'C 1 2/c 1'
_cell_angle_alpha 90.0
_cell_angle_beta 113.1355(24)
_cell_angle_gamma 90.0
_cell_formula_units_Z 8
_cell_length_a 25.9183(9)
_cell_length_b 7.43553(30)
_cell_length_c 16.2652(6)
_cell_volume 2882.47(20)
_cod_depositor_comments
;
 Updating space group information and adding the symmetry operation list.

 Antanas Vaitkus,
 2018-06-14

The following automatic conversions were performed:
'_geom_bond_publ_flag' value 'N' changed to 'n' according to
'/home/saulius/struct/CIF-dictionaries/cif_core.dic' dictionary named
'cif_core.dic' version 2.4.1 from 2010-06-29 (57 times).

Automatic conversion script
Id: cif_fix_enum 1527 2010-12-29 10:47:43Z saulius 
;
_cod_original_sg_symbol_H-M 'C 2/c'
_cod_database_code 4300360

loop_
_space_group_symop_id
_space_group_symop_operation_xyz
1 x,y,z
2 -x,y,-z+1/2
3 -x,-y,-z
4 x,-y,z+1/2
5 x+1/2,y+1/2,z
6 -x+1/2,y+1/2,-z+1/2
7 -x+1/2,-y+1/2,-z
8 x+1/2,-y+1/2,z+1/2

loop_
_atom_site_type_symbol
_atom_site_label
_atom_site_fract_x
_atom_site_fract_y
_atom_site_fract_z
_atom_site_occupancy
_atom_site_thermal_displace_type
_atom_site_U_iso_or_equiv
_atom_site_symmetry_multiplicity
Zn Zn1 0.16119(13) -0.2135(5) 0.17438(25) 1.0 Uiso 0.0189(13) 8
O O1 0.1693(7) -0.4670(19) 0.1568(9) 1.0 Uiso 0.0365(32) 8
O O2 0.1372(5) -0.3758(18) 0.0233(9) 1.0 Uiso 0.0365(32) 8
O O3 0.1576(5) -0.1998(17) 0.2952(9) 1.0 Uiso 0.0365(32) 8
O O4 0.2042(6) 0.0385(17) 0.3272(13) 1.0 Uiso 0.0365(32) 8
N N1 0.2363(6) -0.1203(19) 0.1682(10) 1.0 Uiso 0.015(5) 8
N N2 0.0904(6) -0.0306(16) 0.1092(10) 1.0 Uiso 0.0020(33) 8
C C1 0.1750(11) 0.3151(19) 0.0583(20) 1.0 Uiso 0.034(4) 8
C C2 0.1691(8) 0.2810(28) -0.0291(14) 1.0 Uiso 0.034(4) 8
C C3 0.1911(9) 0.124(4) -0.0487(9) 1.0 Uiso 0.034(4) 8
C C4 0.2115(10) -0.0100(21) 0.0159(20) 1.0 Uiso 0.034(4) 8
C C5 0.2158(10) 0.0212(29) 0.1027(15) 1.0 Uiso 0.034(4) 8
C C6 0.1986(10) 0.186(4) 0.1242(9) 1.0 Uiso 0.034(4) 8
C C7 0.1667(9) -0.4909(16) 0.0786(8) 1.0 Uiso 0.015(5) 8
C C8 0.1825(9) -0.0864(25) 0.3553(7) 1.0 Uiso 0.015(5) 8
C C9 0.0788(8) 0.1034(24) 0.1569(5) 1.0 Uiso 0.0020(33) 8
C C10 0.0487(9) 0.2536(16) 0.1121(11) 1.0 Uiso 0.0020(33) 8
C C11 0.0350(7) 0.2722(14) 0.0208(10) 1.0 Uiso 0.0020(33) 8
C C12 0.0476(7) 0.1345(24) -0.0263(5) 1.0 Uiso 0.0020(33) 8
C C13 0.0732(8) -0.0219(19) 0.0181(10) 1.0 Uiso 0.0020(33) 8
C C14 0.0009(9) 0.4280(14) -0.0231(6) 1.0 Uiso 0.0020(33) 8

loop_
_geom_bond_atom_site_label_1
_geom_bond_atom_site_label_2
_geom_bond_distance
_geom_bond_site_symmetry_1
_geom_bond_site_symmetry_2
_geom_bond_publ_flag
Zn1 O1 1.930(14) . 1_555 n
Zn1 O2 2.585(15) . 1_555 n
Zn1 O3 2.006(14) . 1_555 n
Zn1 N1 2.107(16) . 1_555 n
Zn1 N2 2.193(9) . 1_555 n
Zn1 C7 2.622(12) . 1_555 n
O1 Zn1 1.930(14) . 1_555 n
O1 O2 2.110(19) . 1_555 n
O1 C7 1.2606(16) . 1_555 n
O2 Zn1 2.585(15) . 1_555 n
O2 O1 2.110(19) . 1_555 n
O2 C7 1.2602(16) . 1_555 n
O3 Zn1 2.006(14) . 1_555 n
O3 O4 2.092(14) . 1_555 n
O3 C8 1.2599(16) . 1_555 n
O4 O3 2.092(14) . 1_555 n
O4 C8 1.2603(16) . 1_555 n
N1 Zn1 2.107(16) . 1_555 n
N1 C5 1.4423(17) . 1_555 n
N2 Zn1 2.193(9) . 1_555 n
N2 C9 1.3686(26) . 1_555 n
N2 C13 1.3698(27) . 1_555 n
C1 C2 1.3923(15) . 1_555 n
C1 C6 1.3915(15) . 1_555 n
C1 C7 1.5138(32) . 1_565 n
C2 C1 1.3923(15) . 1_555 n
C2 C3 1.3922(16) . 1_555 n
C3 C2 1.3922(16) . 1_555 n
C3 C4 1.3916(16) . 1_555 n
C3 C8 1.5130(31) . -2_554 n
C4 C3 1.3916(16) . 1_555 n
C4 C5 1.3913(15) . 1_555 n
C5 N1 1.4423(17) . 1_555 n
C5 C4 1.3913(15) . 1_555 n
C5 C6 1.3920(15) . 1_555 n
C6 C1 1.3915(15) . 1_555 n
C6 C5 1.3920(15) . 1_555 n
C7 Zn1 2.622(12) . 1_555 n
C7 O1 1.2606(16) . 1_555 n
C7 O2 1.2602(16) . 1_555 n
C7 C1 1.5138(32) . 1_545 n
C8 O3 1.2599(16) . 1_555 n
C8 O4 1.2603(16) . 1_555 n
C8 C3 1.5130(31) . -2_555 n
C9 N2 1.3686(26) . 1_555 n
C9 C10 1.3927(15) . 1_555 n
C10 C9 1.3927(15) . 1_555 n
C10 C11 1.3923(15) . 1_555 n
C11 C10 1.3923(15) . 1_555 n
C11 C12 1.3918(15) . 1_555 n
C11 C14 1.4609(32) . 1_555 n
C12 C11 1.3918(15) . 1_555 n
C12 C13 1.3924(15) . 1_555 n
C13 N2 1.3698(27) . 1_555 n
C13 C12 1.3924(15) . 1_555 n
C14 C11 1.4609(32) . 1_555 n
C14 C14 1.3200(32) . -1_565 n
